data_2239615
loop_
_publ_author_name
'Kavitha, Channappa N.'
'Kaur, Manpreet'
'Jasinski, Jerry P.'
'Yathirajan, Hemmige S.'

_publ_section_title
;
 4-Acetylpiperazinium picrate
;
_journal_coeditor_code ZS2300
_journal_issue 6
_journal_name_full 'Acta Crystallographica Section E'
_journal_page_first o717
_journal_page_last o718
_journal_paper_doi 10.1107/S1600536814011726
_journal_volume 70
_journal_year 2014
_chemical_formula_iupac 'C6 H13 N2 O +, C6 H2 N3 O7 -'
_chemical_formula_moiety 'C6 H13 N2 O +, C6 H2 N3 O7 -'
_chemical_formula_sum 'C12 H15 N5 O8'
_chemical_formula_weight 357.29
_chemical_melting_point_gt 443
_chemical_melting_point_lt 448
_chemical_name_common
;
4-acetylpiperazinium picrate
;
_chemical_name_systematic
;
4-Acetylpiperazin-1-ium 2,4,6-trinitrophenolate
;
_space_group_crystal_system monoclinic
_space_group_IT_number 14
_space_group_name_Hall '-P 2yn'
_space_group_name_H-M_alt 'P 1 21/n 1'
_symmetry_space_group_name_Hall '-P 2yn'
_symmetry_space_group_name_H-M 'P 1 21/n 1'
_atom_sites_solution_hydrogens geom
_atom_sites_solution_primary direct
_audit_creation_method
;
Olex2 1.2
(compiled Apr 23 2013 17:54:37, GUI svn.r4466)
;
_cell_angle_alpha 90
_cell_angle_beta 90.000(4)
_cell_angle_gamma 90
_cell_formula_units_Z 4
_cell_length_a 6.6843(7)
_cell_length_b 11.5971(12)
_cell_length_c 20.131(2)
_cell_measurement_reflns_used 4582
_cell_measurement_temperature 173(2)
_cell_measurement_theta_max 71.5640
_cell_measurement_theta_min 4.3950
_cell_volume 1560.5(3)
_computing_cell_refinement 'CrysAlis PRO (Agilent, 2014)'
_computing_data_collection 'CrysAlis PRO (Agilent, 2014)'
_computing_data_reduction 'CrysAlis PRO (Agilent, 2014)'
_computing_molecular_graphics 'OLEX2 (Dolomanov <i>et al.</i>, 2009)'
_computing_publication_material 'OLEX2 (Dolomanov <i>et al.</i>, 2009)'
_computing_structure_refinement 'SHELXL97 (Sheldrick, 2008)'
_computing_structure_solution 'SUPERFLIP (Palatinus & Chapuis, 2007)'
_diffrn_ambient_temperature 173(2)
_diffrn_detector_area_resol_mean 16.0416
_diffrn_measured_fraction_theta_full 0.999
_diffrn_measured_fraction_theta_max 0.970
_diffrn_measurement_device_type 'Agilent Eos Gemini'
_diffrn_measurement_method '\w scans'
_diffrn_radiation_type CuK\a
_diffrn_radiation_wavelength 1.54184
_diffrn_reflns_av_R_equivalents 0.0358
_diffrn_reflns_limit_h_max 7
_diffrn_reflns_limit_h_min -8
_diffrn_reflns_limit_k_max 11
_diffrn_reflns_limit_k_min -14
_diffrn_reflns_limit_l_max 24
_diffrn_reflns_limit_l_min -24
_diffrn_reflns_number 9739
_diffrn_reflns_theta_full 67.684
_diffrn_reflns_theta_max 72.000
_diffrn_reflns_theta_min 4.393
_exptl_absorpt_coefficient_mu 1.124
_exptl_absorpt_correction_T_max 1.00000
_exptl_absorpt_correction_T_min 0.63129
_exptl_absorpt_correction_type multi-scan
_exptl_absorpt_process_details
;
(CrysAlis PRO; Agilent, 2014)
;
_exptl_crystal_colour yellow
_exptl_crystal_density_diffrn 1.521
_exptl_crystal_description block
_exptl_crystal_F_000 744
_exptl_crystal_size_max 0.32
_exptl_crystal_size_mid 0.28
_exptl_crystal_size_min 0.06
_refine_diff_density_max 0.272
_refine_diff_density_min -0.197
_refine_ls_extinction_coef 0.0018(3)
_refine_ls_extinction_expression Fc^*^=kFc[1+0.001xFc^2^\l^3^/sin(2\q)]^-1/4^
_refine_ls_extinction_method 'SHELXL97 (Sheldrick, 2008)'
_refine_ls_goodness_of_fit_ref 1.098
_refine_ls_hydrogen_treatment constr
_refine_ls_matrix_type full
_refine_ls_number_parameters 238
_refine_ls_number_reflns 2993
_refine_ls_number_restraints 0
_refine_ls_restrained_S_all 1.098
_refine_ls_R_factor_all 0.0494
_refine_ls_R_factor_gt 0.0449
_refine_ls_shift/su_max 0.000
_refine_ls_shift/su_mean 0.000
_refine_ls_structure_factor_coef Fsqd
_refine_ls_weighting_details 'w=1/[\s^2^(Fo^2^)+(0.0624P)^2^+0.6066P] where P=(Fo^2^+2Fc^2^)/3'
_refine_ls_weighting_scheme calc
_refine_ls_wR_factor_gt 0.1215
_refine_ls_wR_factor_ref 0.1257
_reflns_number_gt 2690
_reflns_number_total 2993
_reflns_threshold_expression I>2\s(I)
_cod_data_source_file zs2300sup1.cif
_cod_data_source_block I
_cod_database_code 2239615
_cod_database_fobs_code 2239615
_shelx_space_group_comment
;
The symmetry employed for this shelxl refinement is uniquely defined
by the following loop, which should always be used as a source of
symmetry information in preference to the above space-group names.
They are only intended as comments.
;

loop_
_space_group_symop_operation_xyz
'x, y, z'
'-x+1/2, y+1/2, -z+1/2'
'-x, -y, -z'
'x-1/2, -y-1/2, z-1/2'

loop_
_atom_site_type_symbol
_atom_site_label
_atom_site_fract_x
_atom_site_fract_y
_atom_site_fract_z
_atom_site_U_iso_or_equiv
_atom_site_adp_type
_atom_site_calc_flag
_atom_site_occupancy
_atom_site_disorder_assembly
_atom_site_disorder_group
O O1B 0.10430(19) 0.26818(11) 0.61927(6) 0.0352(3) Uani d 1 . .
O O2B 0.175(7) 0.1019(8) 0.7106(4) 0.076(5) Uani d 0.57(6) A 1
O O2BA 0.082(4) 0.0947(14) 0.7071(7) 0.051(4) Uani d 0.43(6) A 2
O O3B 0.1631(3) -0.07329(14) 0.67738(7) 0.0541(4) Uani d 1 . .
O O4B 0.3371(2) -0.17212(11) 0.45759(7) 0.0395(3) Uani d 1 . .
O O5B 0.3065(2) -0.04833(12) 0.37818(6) 0.0434(3) Uani d 1 . .
O O6B -0.0003(2) 0.34623(15) 0.45462(9) 0.0573(4) Uani d 1 . .
O O7B 0.2665(3) 0.39977(12) 0.50421(8) 0.0551(4) Uani d 1 . .
N N1B 0.1575(2) 0.02945(14) 0.66573(7) 0.0378(4) Uani d 1 . .
N N2B 0.3023(2) -0.07436(12) 0.43751(7) 0.0291(3) Uani d 1 . .
N N3B 0.1445(2) 0.32723(12) 0.48878(7) 0.0304(3) Uani d 1 . .
C C1B 0.1524(2) 0.18809(14) 0.58083(8) 0.0255(3) Uani d 1 . .
C C2B 0.1827(2) 0.06833(15) 0.59752(8) 0.0274(4) Uani d 1 . .
C C3B 0.2322(2) -0.01538(14) 0.55123(8) 0.0259(3) Uani d 1 . .
H H3B 0.2513 -0.0913 0.5646 0.031 Uiso calc 1 . .
C C4B 0.2531(2) 0.01431(14) 0.48536(8) 0.0247(3) Uani d 1 . .
C C5B 0.2228(2) 0.12757(14) 0.46350(7) 0.0249(3) Uani d 1 . .
H H5B 0.2332 0.1469 0.4188 0.030 Uiso calc 1 . .
C C6B 0.1776(2) 0.20831(13) 0.51029(8) 0.0244(3) Uani d 1 . .
O O1A 0.31825(19) 0.29011(10) 0.33233(6) 0.0341(3) Uani d 1 . .
N N1A 0.3133(2) 0.48149(12) 0.34934(7) 0.0290(3) Uani d 1 . .
N N2A 0.1899(2) 0.69006(13) 0.28906(7) 0.0359(4) Uani d 1 . .
H H2AA 0.1923 0.7422 0.2514 0.043 Uiso calc 1 . .
H H2AB 0.1046 0.7237 0.3229 0.043 Uiso calc 1 . .
C C1A 0.4034(2) 0.37845(14) 0.35166(8) 0.0282(4) Uani d 1 . .
C C2A 0.1095(3) 0.49259(15) 0.32500(9) 0.0328(4) Uani d 1 . .
H H2AC 0.0231 0.5196 0.3605 0.039 Uiso calc 1 . .
H H2AD 0.0609 0.4180 0.3103 0.039 Uiso calc 1 . .
C C3A 0.1047(3) 0.57715(17) 0.26784(9) 0.0389(4) Uani d 1 . .
H H3AA 0.1816 0.5468 0.2309 0.047 Uiso calc 1 . .
H H3AB -0.0322 0.5878 0.2531 0.047 Uiso calc 1 . .
C C4A 0.3952(3) 0.67764(15) 0.31576(9) 0.0365(4) Uani d 1 . .
H H4AA 0.4425 0.7516 0.3318 0.044 Uiso calc 1 . .
H H4AB 0.4845 0.6520 0.2808 0.044 Uiso calc 1 . .
C C5A 0.3959(3) 0.59116(15) 0.37192(9) 0.0361(4) Uani d 1 . .
H H5AA 0.5318 0.5797 0.3875 0.043 Uiso calc 1 . .
H H5AB 0.3168 0.6204 0.4086 0.043 Uiso calc 1 . .
C C6A 0.6101(3) 0.37046(19) 0.37903(12) 0.0475(5) Uani d 1 . .
H H6AA 0.6105 0.3967 0.4242 0.071 Uiso calc 1 . .
H H6AB 0.6984 0.4177 0.3531 0.071 Uiso calc 1 . .
H H6AC 0.6545 0.2918 0.3774 0.071 Uiso calc 1 . .

loop_
_atom_site_aniso_label
_atom_site_aniso_U_11
_atom_site_aniso_U_22
_atom_site_aniso_U_33
_atom_site_aniso_U_12
_atom_site_aniso_U_13
_atom_site_aniso_U_23
O1B 0.0435(7) 0.0337(7) 0.0286(6) 0.0049(5) 0.0062(5) -0.0059(5)
O2B 0.143(15) 0.062(3) 0.0223(16) -0.009(4) -0.002(4) -0.0016(14)
O2BA 0.089(9) 0.044(4) 0.021(3) 0.014(3) 0.014(3) 0.002(2)
O3B 0.0824(11) 0.0453(9) 0.0347(7) 0.0073(7) 0.0086(7) 0.0161(6)
O4B 0.0513(8) 0.0266(6) 0.0406(7) 0.0050(5) 0.0031(6) -0.0035(5)
O5B 0.0643(9) 0.0419(7) 0.0241(6) 0.0098(6) 0.0067(6) -0.0033(5)
O6B 0.0440(8) 0.0534(9) 0.0744(11) 0.0097(7) -0.0153(7) 0.0236(8)
O7B 0.0842(11) 0.0311(7) 0.0501(9) -0.0127(7) -0.0205(8) 0.0036(6)
N1B 0.0489(9) 0.0413(9) 0.0232(7) 0.0041(7) 0.0007(6) 0.0058(6)
N2B 0.0293(7) 0.0285(7) 0.0295(7) 0.0008(5) 0.0022(5) -0.0038(6)
N3B 0.0381(8) 0.0290(7) 0.0240(7) 0.0052(6) 0.0020(6) 0.0007(5)
C1B 0.0222(7) 0.0325(8) 0.0218(7) 0.0007(6) -0.0001(5) -0.0021(6)
C2B 0.0287(8) 0.0327(9) 0.0206(8) -0.0008(6) 0.0002(6) 0.0029(6)
C3B 0.0238(7) 0.0260(8) 0.0280(8) 0.0007(6) -0.0008(6) 0.0035(6)
C4B 0.0213(7) 0.0276(8) 0.0252(8) 0.0005(6) 0.0013(6) -0.0022(6)
C5B 0.0248(7) 0.0295(8) 0.0206(7) 0.0000(6) -0.0001(5) 0.0014(6)
C6B 0.0229(7) 0.0257(8) 0.0244(8) 0.0014(6) -0.0007(5) 0.0016(6)
O1A 0.0473(7) 0.0235(6) 0.0315(6) -0.0022(5) 0.0039(5) -0.0024(5)
N1A 0.0326(7) 0.0235(7) 0.0308(7) -0.0001(5) -0.0057(6) -0.0032(5)
N2A 0.0523(9) 0.0291(7) 0.0263(7) 0.0109(6) 0.0108(6) 0.0039(6)
C1A 0.0353(9) 0.0263(8) 0.0229(7) 0.0008(6) 0.0029(6) 0.0005(6)
C2A 0.0310(8) 0.0300(8) 0.0375(9) 0.0006(6) -0.0050(7) -0.0014(7)
C3A 0.0435(10) 0.0408(10) 0.0323(9) 0.0081(8) -0.0078(7) -0.0026(7)
C4A 0.0464(10) 0.0240(8) 0.0391(10) -0.0024(7) 0.0085(8) -0.0068(7)
C5A 0.0462(10) 0.0276(9) 0.0345(9) -0.0033(7) -0.0084(7) -0.0076(7)
C6A 0.0388(11) 0.0455(11) 0.0582(13) 0.0096(8) -0.0082(9) -0.0002(9)

loop_
_atom_type_symbol
_atom_type_description
_atom_type_scat_dispersion_real
_atom_type_scat_dispersion_imag
_atom_type_scat_source
C C 0.0181 0.0091 'International Tables Vol C Tables 4.2.6.8 and 6.1.1.4'
H H 0.0000 0.0000 'International Tables Vol C Tables 4.2.6.8 and 6.1.1.4'
N N 0.0311 0.0180 'International Tables Vol C Tables 4.2.6.8 and 6.1.1.4'
O O 0.0492 0.0322 'International Tables Vol C Tables 4.2.6.8 and 6.1.1.4'

loop_
_geom_angle_atom_site_label_1
_geom_angle_atom_site_label_2
_geom_angle_atom_site_label_3
_geom_angle
O2B N1B C2B 117.9(5)
O2BA N1B C2B 119.6(4)
O3B N1B O2B 121.4(4)
O3B N1B O2BA 119.0(6)
O3B N1B C2B 118.85(15)
O4B N2B O5B 122.81(14)
O4B N2B C4B 118.74(14)
O5B N2B C4B 118.45(14)
O6B N3B O7B 123.95(16)
O6B N3B C6B 117.50(15)
O7B N3B C6B 118.50(14)
O1B C1B C2B 127.34(15)
O1B C1B C6B 121.06(15)
C2B C1B C6B 111.57(14)
C1B C2B N1B 120.12(14)
C3B C2B N1B 116.43(15)
C3B C2B C1B 123.44(14)
C2B C3B H3B 120.1
C4B C3B C2B 119.78(15)
C4B C3B H3B 120.1
C3B C4B N2B 119.11(14)
C3B C4B C5B 121.50(14)
C5B C4B N2B 119.36(14)
C4B C5B H5B 121.3
C6B C5B C4B 117.37(14)
C6B C5B H5B 121.3
C1B C6B N3B 115.17(13)
C5B C6B N3B 118.50(14)
C5B C6B C1B 126.31(15)
C1A N1A C2A 120.82(14)
C1A N1A C5A 126.65(14)
C2A N1A C5A 112.49(14)
H2AA N2A H2AB 107.9
C3A N2A H2AA 109.2
C3A N2A H2AB 109.2
C4A N2A H2AA 109.2
C4A N2A H2AB 109.2
C4A N2A C3A 111.88(13)
O1A C1A N1A 121.49(15)
O1A C1A C6A 119.48(16)
N1A C1A C6A 119.03(16)
N1A C2A H2AC 109.8
N1A C2A H2AD 109.8
N1A C2A C3A 109.51(15)
H2AC C2A H2AD 108.2
C3A C2A H2AC 109.8
C3A C2A H2AD 109.8
N2A C3A C2A 110.09(15)
N2A C3A H3AA 109.6
N2A C3A H3AB 109.6
C2A C3A H3AA 109.6
C2A C3A H3AB 109.6
H3AA C3A H3AB 108.2
N2A C4A H4AA 109.7
N2A C4A H4AB 109.7
N2A C4A C5A 109.82(15)
H4AA C4A H4AB 108.2
C5A C4A H4AA 109.7
C5A C4A H4AB 109.7
N1A C5A C4A 110.13(14)
N1A C5A H5AA 109.6
N1A C5A H5AB 109.6
C4A C5A H5AA 109.6
C4A C5A H5AB 109.6
H5AA C5A H5AB 108.1
C1A C6A H6AA 109.5
C1A C6A H6AB 109.5
C1A C6A H6AC 109.5
H6AA C6A H6AB 109.5
H6AA C6A H6AC 109.5
H6AB C6A H6AC 109.5

loop_
_geom_bond_atom_site_label_1
_geom_bond_atom_site_label_2
_geom_bond_distance
O1B C1B 1.251(2)
O2B N1B 1.239(7)
O2BA N1B 1.231(10)
O3B N1B 1.215(2)
O4B N2B 1.2260(19)
O5B N2B 1.232(2)
O6B N3B 1.208(2)
O7B N3B 1.212(2)
N1B C2B 1.455(2)
N2B C4B 1.447(2)
N3B C6B 1.462(2)
C1B C2B 1.443(2)
C1B C6B 1.449(2)
C2B C3B 1.386(2)
C3B H3B 0.9300
C3B C4B 1.377(2)
C4B C5B 1.400(2)
C5B H5B 0.9300
C5B C6B 1.362(2)
O1A C1A 1.235(2)
N1A C1A 1.339(2)
N1A C2A 1.453(2)
N1A C5A 1.459(2)
N2A H2AA 0.9700
N2A H2AB 0.9700
N2A C3A 1.490(2)
N2A C4A 1.481(3)
C1A C6A 1.490(3)
C2A H2AC 0.9700
C2A H2AD 0.9700
C2A C3A 1.512(3)
C3A H3AA 0.9700
C3A H3AB 0.9700
C4A H4AA 0.9700
C4A H4AB 0.9700
C4A C5A 1.511(3)
C5A H5AA 0.9700
C5A H5AB 0.9700
C6A H6AA 0.9600
C6A H6AB 0.9600
C6A H6AC 0.9600

loop_
_geom_hbond_atom_site_label_D
_geom_hbond_atom_site_label_H
_geom_hbond_atom_site_label_A
_geom_hbond_site_symmetry_A
_geom_hbond_distance_DH
_geom_hbond_distance_HA
_geom_hbond_distance_DA
_geom_hbond_angle_DHA
_geom_hbond_publ_flag
N2A H2AA O1A 2 0.97 1.78 2.7057(19) 159 yes
N2A H2AB O1B 3_566 0.97 1.82 2.7401(19) 157 yes
C3A H3AA O5B 2 0.97 2.46 3.333(2) 150 yes
C3A H3AB O3B 4_565 0.97 2.55 3.469(3) 158 yes
C5A H5AA O7B 3_666 0.97 2.57 3.365(2) 139 yes
C5B H5B O1A . 0.93 2.47 3.307(2) 149 yes
C5A H5AB O4B 1_565 0.97 2.60 3.266(2) 126 no

loop_
_geom_torsion_atom_site_label_1
_geom_torsion_atom_site_label_2
_geom_torsion_atom_site_label_3
_geom_torsion_atom_site_label_4
_geom_torsion
O1B C1B C2B N1B 0.0(3)
O1B C1B C2B C3B 178.68(15)
O1B C1B C6B N3B 0.5(2)
O1B C1B C6B C5B -177.66(15)
O2B N1B C2B C1B -23(2)
O2B N1B C2B C3B 158(2)
O2BA N1B C2B C1B 10.6(19)
O2BA N1B C2B C3B -168.2(18)
O3B N1B C2B C1B 172.35(17)
O3B N1B C2B C3B -6.5(2)
O4B N2B C4B C3B -4.8(2)
O4B N2B C4B C5B 176.84(14)
O5B N2B C4B C3B 174.87(15)
O5B N2B C4B C5B -3.5(2)
O6B N3B C6B C1B -111.79(18)
O6B N3B C6B C5B 66.5(2)
O7B N3B C6B C1B 70.6(2)
O7B N3B C6B C5B -111.05(18)
N1B C2B C3B C4B 178.21(14)
N2B C4B C5B C6B -179.75(13)
C1B C2B C3B C4B -0.5(2)
C2B C1B C6B N3B 178.55(13)
C2B C1B C6B C5B 0.4(2)
C2B C3B C4B N2B -179.20(13)
C2B C3B C4B C5B -0.9(2)
C3B C4B C5B C6B 1.9(2)
C4B C5B C6B N3B -179.80(13)
C4B C5B C6B C1B -1.7(2)
C6B C1B C2B N1B -177.95(14)
C6B C1B C2B C3B 0.8(2)
N1A C2A C3A N2A -56.25(19)
N2A C4A C5A N1A 55.87(19)
C1A N1A C2A C3A -123.25(17)
C1A N1A C5A C4A 123.37(18)
C2A N1A C1A O1A 1.2(2)
C2A N1A C1A C6A -178.04(17)
C2A N1A C5A C4A -59.09(19)
C3A N2A C4A C5A -55.55(18)
C4A N2A C3A C2A 56.01(19)
C5A N1A C1A O1A 178.54(16)
C5A N1A C1A C6A -0.7(3)
C5A N1A C2A C3A 59.05(19)
